data_4124405
loop_
_publ_author_name
'Wu, Hao'
'Garcia, Jeannette M.'
'Haeffner, Fredrik'
'Radomkit, Suttipol'
'Zhugralin, Adil R.'
'Hoveyda, Amir H.'

_publ_section_title
;
 Mechanism of NHC-Catalyzed Conjugate Additions of Diboron and Borosilane
 Reagents to \a,\b-Unsaturated Carbonyl Compounds.
;
_journal_name_full 'Journal of the American Chemical Society'
_journal_page_first 150811140748006
_journal_paper_doi 10.1021/jacs.5b06745
_journal_year 2015
_chemical_formula_moiety 'C12 H24 B O4, C9 H17 N2, B H3 O3'
_chemical_formula_sum 'C21 H44 B2 N2 O7'
_chemical_formula_weight 458.20
_chemical_name_systematic
; 
 ? 
;
_space_group_IT_number 7
_symmetry_cell_setting monoclinic
_symmetry_space_group_name_Hall 'P -2yc'
_symmetry_space_group_name_H-M 'P 1 c 1'
_atom_sites_solution_hydrogens difmap
_atom_sites_solution_primary direct
_atom_sites_solution_secondary difmap
_audit_creation_method SHELXL-97
_cell_angle_alpha 90.00
_cell_angle_beta 101.375(2)
_cell_angle_gamma 90.00
_cell_formula_units_Z 4
_cell_length_a 8.1777(3)
_cell_length_b 17.5288(6)
_cell_length_c 18.6171(6)
_cell_measurement_reflns_used 9909
_cell_measurement_temperature 100(2)
_cell_measurement_theta_max 67.24
_cell_measurement_theta_min 5.52
_cell_volume 2616.25(16)
_computing_cell_refinement 'SAINT (Bruker, 2010)'
_computing_data_collection 'APEX2 (Bruker, 2010)'
_computing_data_reduction 'SAINT (Bruker, 2010)'
_computing_molecular_graphics 'Bruker SHELXTL'
_computing_publication_material 'Bruker SHELXTL'
_computing_structure_refinement 'SHELXL-97 (Sheldrick, 2008)'
_computing_structure_solution 'SHELXS-97 (Sheldrick, 2008)'
_diffrn_ambient_temperature 100(2)
_diffrn_measured_fraction_theta_full 0.985
_diffrn_measured_fraction_theta_max 0.962
_diffrn_measurement_device_type 'Bruker Kappa DUO CCD diffractometer'
_diffrn_measurement_method '\f and \w scans'
_diffrn_radiation_monochromator graphite
_diffrn_radiation_type CuK\a
_diffrn_radiation_wavelength 1.54178
_diffrn_reflns_av_R_equivalents 0.0324
_diffrn_reflns_av_sigmaI/netI 0.0323
_diffrn_reflns_limit_h_max 8
_diffrn_reflns_limit_h_min -9
_diffrn_reflns_limit_k_max 20
_diffrn_reflns_limit_k_min -20
_diffrn_reflns_limit_l_max 22
_diffrn_reflns_limit_l_min -21
_diffrn_reflns_number 17780
_diffrn_reflns_theta_full 66.50
_diffrn_reflns_theta_max 67.81
_diffrn_reflns_theta_min 5.52
_diffrn_source 'microfocus sealed tube'
_diffrn_source_type 'Incoatec I\uS'
_exptl_absorpt_coefficient_mu 0.684
_exptl_absorpt_correction_T_max 0.9601
_exptl_absorpt_correction_T_min 0.9044
_exptl_absorpt_correction_type multi-scan
_exptl_absorpt_process_details
;
 Sheldrick, G.M. (2008) SADABS v2008/1. Bruker AXS Inc. Madison, WI USA. 
;
_exptl_crystal_colour light-yellow
_exptl_crystal_density_diffrn 1.163
_exptl_crystal_density_meas ?
_exptl_crystal_density_method none
_exptl_crystal_description block
_exptl_crystal_F_000 1000
_exptl_crystal_size_max 0.15
_exptl_crystal_size_mid 0.10
_exptl_crystal_size_min 0.06
_refine_diff_density_max 0.199
_refine_diff_density_min -0.170
_refine_diff_density_rms 0.033
_refine_ls_extinction_coef na
_refine_ls_extinction_method none
_refine_ls_goodness_of_fit_ref 1.013
_refine_ls_hydrogen_treatment mixed
_refine_ls_matrix_type full
_refine_ls_number_parameters 615
_refine_ls_number_reflns 6250
_refine_ls_number_restraints 2
_refine_ls_restrained_S_all 1.013
_refine_ls_R_factor_all 0.0315
_refine_ls_R_factor_gt 0.0309
_refine_ls_shift/su_max 0.001
_refine_ls_shift/su_mean 0.000
_refine_ls_structure_factor_coef Fsqd
_refine_ls_weighting_details 'calc w=1/[\s^2^(Fo^2^)+(0.0545P)^2^+0.3661P] where P=(Fo^2^+2Fc^2^)/3'
_refine_ls_weighting_scheme calc
_refine_ls_wR_factor_gt 0.0815
_refine_ls_wR_factor_ref 0.0823
_reflns_number_gt 6135
_reflns_number_total 6250
_reflns_threshold_expression >2sigma(I)
_cod_data_source_file ja5b06745_si_002.cif
_cod_data_source_block C21H44B2N2O7
_cod_depositor_comments
;
The following automatic conversions were performed:

'_symmetry_cell_setting' value 'Monoclinic' changed to 'monoclinic'
according to
/usr/data/users/saulius/crontab/automatic-downloads/current/ACS/lib/dictionaries/cif_core.dic
dictionary named 'cif_core.dic' version 2.4.2 from 2011-04-26.

'_exptl_crystal_density_meas' value 'not measured' was changed to '?'
- the value is perceived as not measured.

Automatic conversion script
Id: cif_fix_values 3271 2015-04-21 07:52:19Z andrius 
;
_cod_original_sg_symbol_H-M 'P c'
_cod_database_code 4124405

loop_
_symmetry_equiv_pos_as_xyz
'x, y, z'
'x, -y, z+1/2'

loop_
_atom_site_label
_atom_site_type_symbol
_atom_site_fract_x
_atom_site_fract_y
_atom_site_fract_z
_atom_site_U_iso_or_equiv
_atom_site_adp_type
_atom_site_occupancy
_atom_site_symmetry_multiplicity
_atom_site_calc_flag
_atom_site_refinement_flags
_atom_site_disorder_assembly
_atom_site_disorder_group
B1 B 0.0949(2) 0.97857(11) 0.25558(10) 0.0181(4) Uani 1 1 d . . .
O1 O -0.02361(15) 1.03229(7) 0.27715(6) 0.0202(3) Uani 1 1 d . . .
O2 O 0.25848(15) 1.00895(7) 0.28951(6) 0.0190(2) Uani 1 1 d . . .
O3 O 0.05478(15) 0.90116(7) 0.27839(6) 0.0187(2) Uani 1 1 d . . .
O4 O 0.08584(15) 0.97073(7) 0.17559(6) 0.0196(2) Uani 1 1 d . . .
C1 C 0.0601(2) 1.10093(10) 0.30384(9) 0.0203(4) Uani 1 1 d . . .
C2 C 0.2400(2) 1.07129(10) 0.33673(9) 0.0202(4) Uani 1 1 d . . .
C3 C 0.0617(2) 0.84849(10) 0.22023(10) 0.0211(3) Uani 1 1 d . . .
C4 C 0.0094(2) 0.89918(10) 0.15101(9) 0.0209(4) Uani 1 1 d . . .
C5 C 0.0562(3) 1.15528(11) 0.23970(10) 0.0261(4) Uani 1 1 d . . .
H5A H -0.0588 1.1719 0.2211 0.039 Uiso 1 1 calc R . .
H5B H 0.0988 1.1291 0.2006 0.039 Uiso 1 1 calc R . .
H5C H 0.1260 1.1998 0.2561 0.039 Uiso 1 1 calc R . .
C6 C -0.0311(3) 1.13721(11) 0.35937(11) 0.0276(4) Uani 1 1 d . . .
H6A H -0.1420 1.1541 0.3343 0.041 Uiso 1 1 calc R . .
H6B H 0.0327 1.1811 0.3824 0.041 Uiso 1 1 calc R . .
H6C H -0.0427 1.0996 0.3970 0.041 Uiso 1 1 calc R . .
C7 C 0.3780(3) 1.12890(11) 0.33434(11) 0.0288(4) Uani 1 1 d . . .
H7A H 0.4860 1.1063 0.3561 0.043 Uiso 1 1 calc R . .
H7B H 0.3593 1.1745 0.3620 0.043 Uiso 1 1 calc R . .
H7C H 0.3774 1.1429 0.2833 0.043 Uiso 1 1 calc R . .
C8 C 0.2538(3) 1.04079(12) 0.41457(10) 0.0277(4) Uani 1 1 d . . .
H8A H 0.3679 1.0230 0.4331 0.042 Uiso 1 1 calc R . .
H8B H 0.1758 0.9983 0.4142 0.042 Uiso 1 1 calc R . .
H8C H 0.2265 1.0815 0.4463 0.042 Uiso 1 1 calc R . .
C9 C 0.2405(3) 0.81926(11) 0.22831(10) 0.0275(4) Uani 1 1 d . . .
H9A H 0.2681 0.7871 0.2721 0.041 Uiso 1 1 calc R . .
H9B H 0.3174 0.8627 0.2331 0.041 Uiso 1 1 calc R . .
H9C H 0.2507 0.7893 0.1850 0.041 Uiso 1 1 calc R . .
C10 C -0.0557(3) 0.78226(11) 0.22545(11) 0.0315(4) Uani 1 1 d . . .
H10A H -0.0139 0.7531 0.2702 0.047 Uiso 1 1 calc R . .
H10B H -0.0617 0.7490 0.1827 0.047 Uiso 1 1 calc R . .
H10C H -0.1672 0.8020 0.2268 0.047 Uiso 1 1 calc R . .
C11 C 0.0755(3) 0.87255(11) 0.08431(10) 0.0255(4) Uani 1 1 d . . .
H11A H 0.0383 0.9078 0.0435 0.038 Uiso 1 1 calc R . .
H11B H 0.0332 0.8212 0.0704 0.038 Uiso 1 1 calc R . .
H11C H 0.1977 0.8715 0.0961 0.038 Uiso 1 1 calc R . .
C12 C -0.1790(2) 0.91146(11) 0.13013(10) 0.0260(4) Uani 1 1 d . . .
H12A H -0.2047 0.9442 0.0867 0.039 Uiso 1 1 calc R . .
H12B H -0.2184 0.9359 0.1709 0.039 Uiso 1 1 calc R . .
H12C H -0.2348 0.8621 0.1194 0.039 Uiso 1 1 calc R . .
C13 C 0.4602(2) 0.96841(11) 0.62254(10) 0.0265(4) Uani 1 1 d . . .
H13A H 0.4863 0.9843 0.6746 0.032 Uiso 1 1 calc R . .
H13B H 0.4890 1.0109 0.5923 0.032 Uiso 1 1 calc R . .
C14 C 0.5601(2) 0.89803(11) 0.61172(10) 0.0255(4) Uani 1 1 d . . .
H14A H 0.5419 0.8578 0.6467 0.031 Uiso 1 1 calc R . .
H14B H 0.6805 0.9106 0.6214 0.031 Uiso 1 1 calc R . .
C15 C 0.5066(2) 0.86899(12) 0.53375(10) 0.0268(4) Uani 1 1 d . . .
H15A H 0.5511 0.9033 0.5000 0.032 Uiso 1 1 calc R . .
H15B H 0.5542 0.8176 0.5299 0.032 Uiso 1 1 calc R . .
N1 N 0.32417(19) 0.86517(9) 0.51170(8) 0.0217(3) Uani 1 1 d . . .
C17 C 0.2585(2) 0.82063(11) 0.44471(9) 0.0266(4) Uani 1 1 d . . .
H17A H 0.3507 0.8101 0.4188 0.032 Uiso 1 1 calc R . .
H17B H 0.1742 0.8517 0.4118 0.032 Uiso 1 1 calc R . .
C18 C 0.1793(3) 0.74520(11) 0.46047(10) 0.0292(4) Uani 1 1 d . . .
H18A H 0.1737 0.7111 0.4176 0.035 Uiso 1 1 calc R . .
H18B H 0.2521 0.7205 0.5029 0.035 Uiso 1 1 calc R . .
C19 C 0.0047(3) 0.75336(11) 0.47683(11) 0.0299(4) Uani 1 1 d . . .
H19A H -0.0350 0.7021 0.4879 0.036 Uiso 1 1 calc R . .
H19B H -0.0707 0.7720 0.4320 0.036 Uiso 1 1 calc R . .
C20 C -0.0105(2) 0.80662(11) 0.54003(10) 0.0245(4) Uani 1 1 d . . .
H20A H 0.0602 0.7866 0.5855 0.029 Uiso 1 1 calc R . .
H20B H -0.1275 0.8058 0.5469 0.029 Uiso 1 1 calc R . .
C21 C 0.0397(2) 0.88978(10) 0.52951(10) 0.0215(3) Uani 1 1 d . . .
H21A H -0.0028 0.9048 0.4780 0.026 Uiso 1 1 calc R . .
H21B H -0.0139 0.9232 0.5610 0.026 Uiso 1 1 calc R . .
C22 C 0.2248(2) 0.90257(10) 0.54760(9) 0.0183(3) Uani 1 1 d . . .
N2 N 0.28276(19) 0.95020(9) 0.60089(8) 0.0205(3) Uani 1 1 d . . .
H2N H 0.213(3) 0.9742(14) 0.6248(12) 0.025 Uiso 1 1 d . . .
B2 B 0.6646(3) 0.93479(12) 0.33291(10) 0.0204(4) Uani 1 1 d . . .
O5 O 0.66728(17) 0.99612(8) 0.28803(7) 0.0247(3) Uani 1 1 d . . .
H5O H 0.759(4) 1.0065(16) 0.2806(15) 0.037 Uiso 1 1 d . . .
O6 O 0.80171(17) 0.88992(8) 0.35755(7) 0.0266(3) Uani 1 1 d . . .
H6O H 0.880(4) 0.9004(16) 0.3365(15) 0.040 Uiso 1 1 d . . .
O7 O 0.52151(18) 0.91623(8) 0.35548(7) 0.0266(3) Uani 1 1 d . . .
H7O H 0.446(4) 0.9437(17) 0.3378(15) 0.040 Uiso 1 1 d . . .
B3 B 0.5635(2) 0.46442(11) 0.27082(10) 0.0186(4) Uani 1 1 d . A .
O8 O 0.70498(16) 0.42038(7) 0.25609(7) 0.0224(3) Uani 1 1 d . . .
O9 O 0.41657(16) 0.42428(7) 0.23030(7) 0.0219(3) Uani 1 1 d . . .
O10 O 0.57905(17) 0.54452(7) 0.24757(7) 0.0230(3) Uani 1 1 d . A .
O11 O 0.54760(17) 0.47152(7) 0.34790(7) 0.0243(3) Uani 1 1 d . . .
C24 C 0.6456(2) 0.35022(11) 0.22024(10) 0.0243(4) Uani 1 1 d . . .
C25 C 0.4657(2) 0.37086(10) 0.18091(9) 0.0222(4) Uani 1 1 d . . .
C26 C 0.5372(3) 0.59509(10) 0.30142(10) 0.0239(4) Uani 1 1 d . . .
C28 C 0.6468(3) 0.28864(12) 0.27886(12) 0.0331(4) Uani 1 1 d . . .
H28A H 0.7622 0.2772 0.3025 0.050 Uiso 1 1 calc R . .
H28B H 0.5934 0.2423 0.2559 0.050 Uiso 1 1 calc R . .
H28C H 0.5855 0.3071 0.3157 0.050 Uiso 1 1 calc R . .
C29 C 0.7626(3) 0.32730(13) 0.16972(14) 0.0386(5) Uani 1 1 d . . .
H29A H 0.8727 0.3153 0.1991 0.058 Uiso 1 1 calc R . .
H29B H 0.7726 0.3695 0.1364 0.058 Uiso 1 1 calc R . .
H29C H 0.7177 0.2824 0.1412 0.058 Uiso 1 1 calc R . .
C30 C 0.3430(3) 0.30451(11) 0.17035(11) 0.0283(4) Uani 1 1 d . . .
H30A H 0.2333 0.3226 0.1451 0.042 Uiso 1 1 calc R . .
H30B H 0.3343 0.2835 0.2182 0.042 Uiso 1 1 calc R . .
H30C H 0.3826 0.2648 0.1409 0.042 Uiso 1 1 calc R . .
C31 C 0.4608(3) 0.41052(12) 0.10775(10) 0.0321(5) Uani 1 1 d . . .
H31A H 0.3449 0.4223 0.0851 0.048 Uiso 1 1 calc R . .
H31B H 0.5088 0.3769 0.0753 0.048 Uiso 1 1 calc R . .
H31C H 0.5254 0.4579 0.1157 0.048 Uiso 1 1 calc R . .
C32 C 0.3505(3) 0.60959(12) 0.28311(13) 0.0344(5) Uani 1 1 d . A .
H32A H 0.3231 0.6400 0.2381 0.052 Uiso 1 1 calc R . .
H32B H 0.3168 0.6374 0.3235 0.052 Uiso 1 1 calc R . .
H32C H 0.2912 0.5608 0.2759 0.052 Uiso 1 1 calc R . .
C33 C 0.6295(3) 0.67018(12) 0.29942(12) 0.0350(5) Uani 1 1 d . A .
H33A H 0.5864 0.6964 0.2531 0.053 Uiso 1 1 calc R . .
H33B H 0.7489 0.6601 0.3035 0.053 Uiso 1 1 calc R . .
H33C H 0.6126 0.7024 0.3404 0.053 Uiso 1 1 calc R . .
C27 C 0.6021(8) 0.54786(18) 0.37114(19) 0.0264(9) Uani 0.772(11) 1 d P A 1
C34 C 0.5223(8) 0.56890(18) 0.43526(18) 0.0486(15) Uani 0.772(11) 1 d P A 1
H34A H 0.4006 0.5677 0.4198 0.073 Uiso 0.772(11) 1 calc PR A 1
H34B H 0.5578 0.6203 0.4523 0.073 Uiso 0.772(11) 1 calc PR A 1
H34C H 0.5569 0.5323 0.4752 0.073 Uiso 0.772(11) 1 calc PR A 1
C35 C 0.7915(5) 0.54981(18) 0.3952(2) 0.0445(13) Uani 0.772(11) 1 d P A 1
H35A H 0.8432 0.5363 0.3538 0.067 Uiso 0.772(11) 1 calc PR A 1
H35B H 0.8262 0.5132 0.4351 0.067 Uiso 0.772(11) 1 calc PR A 1
H35C H 0.8268 0.6012 0.4123 0.067 Uiso 0.772(11) 1 calc PR A 1
C27X C 0.5538(17) 0.5470(8) 0.3784(9) 0.024(4) Uiso 0.228(11) 1 d P A 2
C34X C 0.4259(16) 0.5626(6) 0.4250(5) 0.028(3) Uiso 0.228(11) 1 d P A 2
H34D H 0.3137 0.5585 0.3948 0.042 Uiso 0.228(11) 1 calc PR A 2
H34E H 0.4425 0.6142 0.4456 0.042 Uiso 0.228(11) 1 calc PR A 2
H34F H 0.4387 0.5253 0.4649 0.042 Uiso 0.228(11) 1 calc PR A 2
C35X C 0.7264(16) 0.5526(6) 0.4212(7) 0.036(3) Uiso 0.228(11) 1 d P A 2
H35D H 0.8056 0.5422 0.3892 0.055 Uiso 0.228(11) 1 calc PR A 2
H35E H 0.7421 0.5153 0.4612 0.055 Uiso 0.228(11) 1 calc PR A 2
H35F H 0.7456 0.6041 0.4417 0.055 Uiso 0.228(11) 1 calc PR A 2
C36 C 0.9483(3) 0.55664(12) 0.17255(11) 0.0308(4) Uani 1 1 d . . .
H36A H 0.9597 0.5097 0.2027 0.037 Uiso 1 1 calc R . .
H36B H 1.0091 0.5983 0.2024 0.037 Uiso 1 1 calc R . .
C37 C 1.0214(3) 0.54374(12) 0.10468(12) 0.0326(4) Uani 1 1 d . . .
H37A H 0.9755 0.4962 0.0799 0.039 Uiso 1 1 calc R . .
H37B H 1.1440 0.5382 0.1189 0.039 Uiso 1 1 calc R . .
C38 C 0.9792(2) 0.61089(12) 0.05261(11) 0.0278(4) Uani 1 1 d . . .
H38A H 1.0414 0.6566 0.0742 0.033 Uiso 1 1 calc R . .
H38B H 1.0139 0.5993 0.0058 0.033 Uiso 1 1 calc R . .
N3 N 0.7993(2) 0.62693(9) 0.03861(8) 0.0222(3) Uani 1 1 d . . .
C40 C 0.7281(2) 0.66751(11) -0.03004(9) 0.0237(4) Uani 1 1 d . . .
H40A H 0.6324 0.6378 -0.0570 0.028 Uiso 1 1 calc R . .
H40B H 0.8133 0.6701 -0.0611 0.028 Uiso 1 1 calc R . .
C41 C 0.6694(3) 0.74838(11) -0.01767(10) 0.0253(4) Uani 1 1 d . . .
H41A H 0.7529 0.7728 0.0213 0.030 Uiso 1 1 calc R . .
H41B H 0.6651 0.7782 -0.0632 0.030 Uiso 1 1 calc R . .
C42 C 0.4995(3) 0.75279(11) 0.00386(10) 0.0274(4) Uani 1 1 d . . .
H42A H 0.4151 0.7309 -0.0363 0.033 Uiso 1 1 calc R . .
H42B H 0.4709 0.8072 0.0088 0.033 Uiso 1 1 calc R . .
C43 C 0.4875(2) 0.71178(11) 0.07482(10) 0.0265(4) Uani 1 1 d . . .
H43A H 0.3739 0.7190 0.0847 0.032 Uiso 1 1 calc R . .
H43B H 0.5673 0.7354 0.1157 0.032 Uiso 1 1 calc R . .
C44 C 0.5245(2) 0.62568(11) 0.07309(10) 0.0236(4) Uani 1 1 d . . .
H44A H 0.4737 0.5996 0.1104 0.028 Uiso 1 1 calc R . .
H44B H 0.4721 0.6050 0.0245 0.028 Uiso 1 1 calc R . .
C45 C 0.7079(2) 0.60864(10) 0.08742(10) 0.0214(4) Uani 1 1 d . . .
N4 N 0.7725(2) 0.57671(9) 0.15016(9) 0.0244(3) Uani 1 1 d . . .
H4N H 0.708(3) 0.5677(14) 0.1790(14) 0.029 Uiso 1 1 d . . .
B4 B 0.1333(3) 0.40443(13) 0.34262(12) 0.0264(4) Uani 1 1 d . . .
O12 O 0.27908(19) 0.40275(11) 0.39345(8) 0.0415(4) Uani 1 1 d . . .
H12O H 0.363(5) 0.422(2) 0.3731(19) 0.062 Uiso 1 1 d . . .
O13 O 0.12609(17) 0.41671(8) 0.27007(7) 0.0263(3) Uani 1 1 d . . .
H13O H 0.228(4) 0.4218(16) 0.2580(14) 0.039 Uiso 1 1 d . . .
O14 O -0.0112(2) 0.39348(10) 0.36699(8) 0.0369(4) Uani 1 1 d . . .
H14O H -0.093(5) 0.3999(19) 0.3346(18) 0.055 Uiso 1 1 d . . .

loop_
_atom_site_aniso_label
_atom_site_aniso_U_11
_atom_site_aniso_U_22
_atom_site_aniso_U_33
_atom_site_aniso_U_23
_atom_site_aniso_U_13
_atom_site_aniso_U_12
B1 0.0172(9) 0.0186(9) 0.0189(9) 0.0023(7) 0.0051(7) 0.0006(7)
O1 0.0173(6) 0.0186(6) 0.0252(6) -0.0026(5) 0.0051(5) -0.0012(5)
O2 0.0181(6) 0.0190(6) 0.0204(5) -0.0022(5) 0.0053(4) -0.0017(5)
O3 0.0226(6) 0.0168(6) 0.0183(5) -0.0003(4) 0.0077(5) -0.0015(5)
O4 0.0232(6) 0.0182(6) 0.0180(5) -0.0003(5) 0.0053(5) -0.0044(5)
C1 0.0241(9) 0.0172(8) 0.0205(8) -0.0019(7) 0.0067(7) -0.0007(7)
C2 0.0223(9) 0.0193(8) 0.0190(8) -0.0010(7) 0.0039(7) -0.0002(7)
C3 0.0268(9) 0.0162(8) 0.0224(8) -0.0022(7) 0.0101(7) 0.0005(7)
C4 0.0232(9) 0.0195(8) 0.0200(8) -0.0035(7) 0.0046(7) -0.0020(7)
C5 0.0323(10) 0.0200(9) 0.0256(9) 0.0030(7) 0.0049(7) 0.0010(8)
C6 0.0334(10) 0.0236(9) 0.0276(9) -0.0027(7) 0.0103(8) 0.0055(8)
C7 0.0270(10) 0.0268(10) 0.0320(10) -0.0065(8) 0.0043(8) -0.0071(8)
C8 0.0323(10) 0.0322(10) 0.0188(8) 0.0003(7) 0.0057(7) 0.0035(8)
C9 0.0326(10) 0.0242(9) 0.0261(9) -0.0011(7) 0.0068(8) 0.0080(8)
C10 0.0433(12) 0.0209(9) 0.0322(9) -0.0031(8) 0.0122(8) -0.0067(8)
C11 0.0289(10) 0.0256(9) 0.0232(9) -0.0051(7) 0.0079(7) -0.0026(7)
C12 0.0248(10) 0.0269(10) 0.0256(9) -0.0054(7) 0.0032(7) -0.0014(7)
C13 0.0241(10) 0.0268(10) 0.0278(9) -0.0026(7) 0.0036(7) -0.0057(7)
C14 0.0203(9) 0.0286(10) 0.0266(9) 0.0043(7) 0.0025(7) 0.0012(7)
C15 0.0214(9) 0.0325(10) 0.0281(9) 0.0026(8) 0.0092(7) 0.0051(7)
N1 0.0245(8) 0.0244(8) 0.0169(7) -0.0004(6) 0.0054(6) 0.0038(6)
C17 0.0341(11) 0.0287(9) 0.0172(8) -0.0025(7) 0.0055(7) 0.0066(8)
C18 0.0445(12) 0.0215(9) 0.0199(8) -0.0035(7) 0.0020(8) 0.0066(8)
C19 0.0379(11) 0.0219(9) 0.0267(9) -0.0014(8) -0.0014(8) -0.0031(8)
C20 0.0230(9) 0.0247(9) 0.0254(9) 0.0006(7) 0.0040(7) -0.0017(7)
C21 0.0201(9) 0.0216(9) 0.0220(8) -0.0019(7) 0.0025(7) 0.0014(7)
C22 0.0214(9) 0.0178(8) 0.0157(7) 0.0026(6) 0.0037(6) 0.0018(6)
N2 0.0214(8) 0.0217(7) 0.0191(7) -0.0027(6) 0.0059(6) -0.0003(6)
B2 0.0192(10) 0.0277(10) 0.0147(8) -0.0010(8) 0.0039(7) 0.0001(8)
O5 0.0167(6) 0.0306(7) 0.0277(6) 0.0077(5) 0.0064(5) 0.0015(5)
O6 0.0209(7) 0.0342(7) 0.0262(6) 0.0099(5) 0.0084(5) 0.0042(5)
O7 0.0205(7) 0.0340(7) 0.0266(6) 0.0085(6) 0.0079(5) 0.0029(5)
B3 0.0204(10) 0.0174(9) 0.0188(9) 0.0008(7) 0.0060(7) -0.0017(7)
O8 0.0197(6) 0.0191(6) 0.0288(6) -0.0032(5) 0.0057(5) -0.0013(5)
O9 0.0207(6) 0.0234(6) 0.0227(6) -0.0058(5) 0.0068(5) -0.0010(5)
O10 0.0289(7) 0.0181(6) 0.0253(6) 0.0009(5) 0.0130(5) 0.0000(5)
O11 0.0382(8) 0.0170(6) 0.0175(6) -0.0006(5) 0.0049(5) -0.0003(5)
C24 0.0251(9) 0.0196(9) 0.0287(9) -0.0034(7) 0.0067(7) 0.0000(7)
C25 0.0279(10) 0.0203(8) 0.0193(8) -0.0031(7) 0.0069(7) 0.0003(7)
C26 0.0334(10) 0.0174(9) 0.0214(8) -0.0028(7) 0.0062(7) -0.0001(7)
C28 0.0389(12) 0.0229(10) 0.0333(10) 0.0005(8) -0.0032(8) -0.0011(8)
C29 0.0350(11) 0.0303(11) 0.0547(13) -0.0125(10) 0.0192(10) 0.0014(9)
C30 0.0316(10) 0.0260(9) 0.0271(9) -0.0056(7) 0.0059(8) -0.0047(8)
C31 0.0508(13) 0.0259(10) 0.0195(9) -0.0007(7) 0.0071(9) -0.0029(9)
C32 0.0359(12) 0.0215(10) 0.0500(12) 0.0000(9) 0.0185(10) 0.0055(8)
C33 0.0406(12) 0.0207(10) 0.0425(11) -0.0015(8) 0.0048(9) -0.0060(8)
C27 0.046(3) 0.0172(15) 0.0160(16) -0.0034(9) 0.0067(15) -0.0031(14)
C34 0.101(5) 0.0245(16) 0.0259(15) -0.0041(11) 0.0263(19) 0.0013(17)
C35 0.051(2) 0.0271(15) 0.043(2) -0.0019(13) -0.0217(19) -0.0061(13)
C36 0.0260(10) 0.0332(10) 0.0336(10) 0.0097(8) 0.0069(8) 0.0072(8)
C37 0.0246(10) 0.0357(11) 0.0386(11) 0.0040(9) 0.0091(8) 0.0093(8)
C38 0.0245(10) 0.0331(10) 0.0279(9) 0.0000(8) 0.0106(8) 0.0021(8)
N3 0.0238(8) 0.0234(8) 0.0207(7) 0.0014(6) 0.0076(6) 0.0031(6)
C40 0.0286(10) 0.0263(9) 0.0169(8) -0.0008(7) 0.0061(7) -0.0007(7)
C41 0.0345(10) 0.0222(9) 0.0190(8) 0.0003(7) 0.0050(7) -0.0022(8)
C42 0.0336(10) 0.0229(9) 0.0243(9) 0.0015(7) 0.0024(8) 0.0071(7)
C43 0.0237(9) 0.0302(10) 0.0264(9) 0.0009(8) 0.0070(7) 0.0068(8)
C44 0.0229(9) 0.0250(9) 0.0240(9) 0.0010(7) 0.0070(7) -0.0010(7)
C45 0.0257(9) 0.0162(8) 0.0235(8) -0.0015(7) 0.0078(7) -0.0019(7)
N4 0.0230(8) 0.0264(8) 0.0252(8) 0.0070(6) 0.0085(6) 0.0020(6)
B4 0.0226(11) 0.0302(11) 0.0271(10) 0.0105(9) 0.0070(8) 0.0021(8)
O12 0.0227(7) 0.0748(12) 0.0269(7) 0.0188(7) 0.0049(6) 0.0013(7)
O13 0.0194(7) 0.0367(8) 0.0236(6) 0.0048(5) 0.0061(5) 0.0014(5)
O14 0.0241(7) 0.0582(10) 0.0301(7) 0.0183(7) 0.0095(6) 0.0026(7)

loop_
_atom_type_symbol
_atom_type_description
_atom_type_scat_dispersion_real
_atom_type_scat_dispersion_imag
_atom_type_scat_source
C C 0.0181 0.0091 'International Tables Vol C Tables 4.2.6.8 and 6.1.1.4'
H H 0.0000 0.0000 'International Tables Vol C Tables 4.2.6.8 and 6.1.1.4'
O O 0.0492 0.0322 'International Tables Vol C Tables 4.2.6.8 and 6.1.1.4'
B B 0.0090 0.0039 'International Tables Vol C Tables 4.2.6.8 and 6.1.1.4'
N N 0.0311 0.0180 'International Tables Vol C Tables 4.2.6.8 and 6.1.1.4'

loop_
_geom_angle_atom_site_label_1
_geom_angle_atom_site_label_2
_geom_angle_atom_site_label_3
_geom_angle
O2 B1 O1 104.25(14)
O2 B1 O3 116.52(14)
O1 B1 O3 108.37(13)
O2 B1 O4 109.15(13)
O1 B1 O4 115.50(14)
O3 B1 O4 103.50(14)
C1 O1 B1 109.89(13)
C2 O2 B1 110.20(13)
C3 O3 B1 109.30(12)
C4 O4 B1 109.49(13)
O1 C1 C5 108.68(14)
O1 C1 C6 108.79(15)
C5 C1 C6 109.42(15)
O1 C1 C2 101.89(13)
C5 C1 C2 112.79(15)
C6 C1 C2 114.83(15)
O2 C2 C7 108.68(14)
O2 C2 C8 108.60(14)
C7 C2 C8 110.09(15)
O2 C2 C1 102.62(13)
C7 C2 C1 114.40(15)
C8 C2 C1 112.03(14)
O3 C3 C10 108.92(14)
O3 C3 C9 108.72(14)
C10 C3 C9 109.96(16)
O3 C3 C4 102.29(13)
C10 C3 C4 114.55(16)
C9 C3 C4 111.98(14)
O4 C4 C11 109.01(14)
O4 C4 C12 108.16(14)
C11 C4 C12 109.76(15)
O4 C4 C3 101.78(13)
C11 C4 C3 114.67(15)
C12 C4 C3 112.95(15)
C1 C5 H5A 109.5
C1 C5 H5B 109.5
H5A C5 H5B 109.5
C1 C5 H5C 109.5
H5A C5 H5C 109.5
H5B C5 H5C 109.5
C1 C6 H6A 109.5
C1 C6 H6B 109.5
H6A C6 H6B 109.5
C1 C6 H6C 109.5
H6A C6 H6C 109.5
H6B C6 H6C 109.5
C2 C7 H7A 109.5
C2 C7 H7B 109.5
H7A C7 H7B 109.5
C2 C7 H7C 109.5
H7A C7 H7C 109.5
H7B C7 H7C 109.5
C2 C8 H8A 109.5
C2 C8 H8B 109.5
H8A C8 H8B 109.5
C2 C8 H8C 109.5
H8A C8 H8C 109.5
H8B C8 H8C 109.5
C3 C9 H9A 109.5
C3 C9 H9B 109.5
H9A C9 H9B 109.5
C3 C9 H9C 109.5
H9A C9 H9C 109.5
H9B C9 H9C 109.5
C3 C10 H10A 109.5
C3 C10 H10B 109.5
H10A C10 H10B 109.5
C3 C10 H10C 109.5
H10A C10 H10C 109.5
H10B C10 H10C 109.5
C4 C11 H11A 109.5
C4 C11 H11B 109.5
H11A C11 H11B 109.5
C4 C11 H11C 109.5
H11A C11 H11C 109.5
H11B C11 H11C 109.5
C4 C12 H12A 109.5
C4 C12 H12B 109.5
H12A C12 H12B 109.5
C4 C12 H12C 109.5
H12A C12 H12C 109.5
H12B C12 H12C 109.5
N2 C13 C14 108.51(15)
N2 C13 H13A 110.0
C14 C13 H13A 110.0
N2 C13 H13B 110.0
C14 C13 H13B 110.0
H13A C13 H13B 108.4
C13 C14 C15 109.80(16)
C13 C14 H14A 109.7
C15 C14 H14A 109.7
C13 C14 H14B 109.7
C15 C14 H14B 109.7
H14A C14 H14B 108.2
N1 C15 C14 111.58(14)
N1 C15 H15A 109.3
C14 C15 H15A 109.3
N1 C15 H15B 109.3
C14 C15 H15B 109.3
H15A C15 H15B 108.0
C22 N1 C15 121.84(15)
C22 N1 C17 121.99(16)
C15 N1 C17 116.08(14)
N1 C17 C18 113.11(14)
N1 C17 H17A 109.0
C18 C17 H17A 109.0
N1 C17 H17B 109.0
C18 C17 H17B 109.0
H17A C17 H17B 107.8
C19 C18 C17 114.02(16)
C19 C18 H18A 108.7
C17 C18 H18A 108.7
C19 C18 H18B 108.7
C17 C18 H18B 108.7
H18A C18 H18B 107.6
C18 C19 C20 115.69(17)
C18 C19 H19A 108.4
C20 C19 H19A 108.4
C18 C19 H19B 108.4
C20 C19 H19B 108.4
H19A C19 H19B 107.4
C19 C20 C21 114.66(15)
C19 C20 H20A 108.6
C21 C20 H20A 108.6
C19 C20 H20B 108.6
C21 C20 H20B 108.6
H20A C20 H20B 107.6
C22 C21 C20 113.34(15)
C22 C21 H21A 108.9
C20 C21 H21A 108.9
C22 C21 H21B 108.9
C20 C21 H21B 108.9
H21A C21 H21B 107.7
N2 C22 N1 122.05(17)
N2 C22 C21 117.58(15)
N1 C22 C21 120.35(15)
C22 N2 C13 122.58(15)
C22 N2 H2N 120.3(15)
C13 N2 H2N 117.1(15)
O7 B2 O5 119.81(17)
O7 B2 O6 117.15(17)
O5 B2 O6 123.04(17)
B2 O5 H5O 114(2)
B2 O6 H6O 111.5(19)
B2 O7 H7O 112(2)
O8 B3 O9 104.40(14)
O8 B3 O11 116.95(15)
O9 B3 O11 108.75(14)
O8 B3 O10 109.19(14)
O9 B3 O10 114.41(15)
O11 B3 O10 103.53(14)
C24 O8 B3 109.36(14)
C25 O9 B3 109.91(13)
C26 O10 B3 109.65(13)
C27 O11 B3 106.7(2)
O8 C24 C29 108.47(16)
O8 C24 C28 108.52(15)
C29 C24 C28 109.72(17)
O8 C24 C25 102.82(14)
C29 C24 C25 115.02(17)
C28 C24 C25 111.87(16)
O9 C25 C31 108.43(15)
O9 C25 C30 108.81(15)
C31 C25 C30 109.42(15)
O9 C25 C24 102.16(13)
C31 C25 C24 112.61(16)
C30 C25 C24 114.96(16)
O10 C26 C32 108.39(15)
O10 C26 C33 109.33(16)
C32 C26 C33 109.33(16)
O10 C26 C27 99.63(19)
C32 C26 C27 116.2(3)
C33 C26 C27 113.3(2)
C24 C28 H28A 109.5
C24 C28 H28B 109.5
H28A C28 H28B 109.5
C24 C28 H28C 109.5
H28A C28 H28C 109.5
H28B C28 H28C 109.5
C24 C29 H29A 109.5
C24 C29 H29B 109.5
H29A C29 H29B 109.5
C24 C29 H29C 109.5
H29A C29 H29C 109.5
H29B C29 H29C 109.5
C25 C30 H30A 109.5
C25 C30 H30B 109.5
H30A C30 H30B 109.5
C25 C30 H30C 109.5
H30A C30 H30C 109.5
H30B C30 H30C 109.5
C25 C31 H31A 109.5
C25 C31 H31B 109.5
H31A C31 H31B 109.5
C25 C31 H31C 109.5
H31A C31 H31C 109.5
H31B C31 H31C 109.5
C26 C32 H32A 109.5
C26 C32 H32B 109.5
H32A C32 H32B 109.5
C26 C32 H32C 109.5
H32A C32 H32C 109.5
H32B C32 H32C 109.5
C26 C33 H33A 109.5
C26 C33 H33B 109.5
H33A C33 H33B 109.5
C26 C33 H33C 109.5
H33A C33 H33C 109.5
H33B C33 H33C 109.5
O11 C27 C34 107.8(3)
O11 C27 C35 110.1(3)
C34 C27 C35 109.4(3)
O11 C27 C26 102.1(2)
C34 C27 C26 113.7(3)
C35 C27 C26 113.3(3)
C27 C34 H34A 109.5
C27 C34 H34B 109.5
H34A C34 H34B 109.5
C27 C34 H34C 109.5
H34A C34 H34C 109.5
H34B C34 H34C 109.5
C27 C35 H35A 109.5
C27 C35 H35B 109.5
H35A C35 H35B 109.5
C27 C35 H35C 109.5
H35A C35 H35C 109.5
H35B C35 H35C 109.5
N4 C36 C37 109.03(16)
N4 C36 H36A 109.9
C37 C36 H36A 109.9
N4 C36 H36B 109.9
C37 C36 H36B 109.9
H36A C36 H36B 108.3
C36 C37 C38 109.76(16)
C36 C37 H37A 109.7
C38 C37 H37A 109.7
C36 C37 H37B 109.7
C38 C37 H37B 109.7
H37A C37 H37B 108.2
N3 C38 C37 110.77(16)
N3 C38 H38A 109.5
C37 C38 H38A 109.5
N3 C38 H38B 109.5
C37 C38 H38B 109.5
H38A C38 H38B 108.1
C45 N3 C38 120.82(16)
C45 N3 C40 122.01(16)
C38 N3 C40 117.10(14)
N3 C40 C41 113.46(14)
N3 C40 H40A 108.9
C41 C40 H40A 108.9
N3 C40 H40B 108.9
C41 C40 H40B 108.9
H40A C40 H40B 107.7
C42 C41 C40 114.63(16)
C42 C41 H41A 108.6
C40 C41 H41A 108.6
C42 C41 H41B 108.6
C40 C41 H41B 108.6
H41A C41 H41B 107.6
C41 C42 C43 114.98(16)
C41 C42 H42A 108.5
C43 C42 H42A 108.5
C41 C42 H42B 108.5
C43 C42 H42B 108.5
H42A C42 H42B 107.5
C42 C43 C44 113.42(15)
C42 C43 H43A 108.9
C44 C43 H43A 108.9
C42 C43 H43B 108.9
C44 C43 H43B 108.9
H43A C43 H43B 107.7
C45 C44 C43 112.63(15)
C45 C44 H44A 109.1
C43 C44 H44A 109.1
C45 C44 H44B 109.1
C43 C44 H44B 109.1
H44A C44 H44B 107.8
N4 C45 N3 122.20(18)
N4 C45 C44 117.19(16)
N3 C45 C44 120.60(16)
C45 N4 C36 124.02(16)
C45 N4 H4N 117.3(17)
C36 N4 H4N 118.7(17)
O13 B4 O14 118.94(19)
O13 B4 O12 123.55(19)
O14 B4 O12 117.51(18)
B4 O12 H12O 109(2)
B4 O13 H13O 113.6(17)
B4 O14 H14O 112(2)

loop_
_geom_bond_atom_site_label_1
_geom_bond_atom_site_label_2
_geom_bond_distance
B1 O2 1.462(2)
B1 O1 1.463(2)
B1 O3 1.478(2)
B1 O4 1.483(2)
O1 C1 1.425(2)
O2 C2 1.429(2)
O3 C3 1.432(2)
O4 C4 1.435(2)
C1 C5 1.523(2)
C1 C6 1.528(2)
C1 C2 1.566(2)
C2 C7 1.521(3)
C2 C8 1.528(2)
C3 C10 1.521(3)
C3 C9 1.529(3)
C3 C4 1.554(2)
C4 C11 1.522(2)
C4 C12 1.528(3)
C5 H5A 0.9800
C5 H5B 0.9800
C5 H5C 0.9800
C6 H6A 0.9800
C6 H6B 0.9800
C6 H6C 0.9800
C7 H7A 0.9800
C7 H7B 0.9800
C7 H7C 0.9800
C8 H8A 0.9800
C8 H8B 0.9800
C8 H8C 0.9800
C9 H9A 0.9800
C9 H9B 0.9800
C9 H9C 0.9800
C10 H10A 0.9800
C10 H10B 0.9800
C10 H10C 0.9800
C11 H11A 0.9800
C11 H11B 0.9800
C11 H11C 0.9800
C12 H12A 0.9800
C12 H12B 0.9800
C12 H12C 0.9800
C13 N2 1.463(2)
C13 C14 1.515(3)
C13 H13A 0.9900
C13 H13B 0.9900
C14 C15 1.519(3)
C14 H14A 0.9900
C14 H14B 0.9900
C15 N1 1.469(2)
C15 H15A 0.9900
C15 H15B 0.9900
N1 C22 1.323(2)
N1 C17 1.480(2)
C17 C18 1.526(3)
C17 H17A 0.9900
C17 H17B 0.9900
C18 C19 1.524(3)
C18 H18A 0.9900
C18 H18B 0.9900
C19 C20 1.526(3)
C19 H19A 0.9900
C19 H19B 0.9900
C20 C21 1.537(3)
C20 H20A 0.9900
C20 H20B 0.9900
C21 C22 1.501(2)
C21 H21A 0.9900
C21 H21B 0.9900
C22 N2 1.312(2)
N2 H2N 0.90(3)
B2 O7 1.358(2)
B2 O5 1.364(2)
B2 O6 1.373(3)
O5 H5O 0.81(3)
O6 H6O 0.83(3)
O7 H7O 0.80(3)
B3 O8 1.461(2)
B3 O9 1.466(2)
B3 O11 1.471(2)
B3 O10 1.482(2)
O8 C24 1.437(2)
O9 C25 1.425(2)
O10 C26 1.429(2)
O11 C27 1.449(4)
C24 C29 1.522(3)
C24 C28 1.534(3)
C24 C25 1.551(3)
C25 C31 1.523(2)
C25 C30 1.523(3)
C26 C32 1.519(3)
C26 C33 1.521(3)
C26 C27 1.543(4)
C28 H28A 0.9800
C28 H28B 0.9800
C28 H28C 0.9800
C29 H29A 0.9800
C29 H29B 0.9800
C29 H29C 0.9800
C30 H30A 0.9800
C30 H30B 0.9800
C30 H30C 0.9800
C31 H31A 0.9800
C31 H31B 0.9800
C31 H31C 0.9800
C32 H32A 0.9800
C32 H32B 0.9800
C32 H32C 0.9800
C33 H33A 0.9800
C33 H33B 0.9800
C33 H33C 0.9800
C27 C34 1.514(5)
C27 C35 1.526(7)
C34 H34A 0.9800
C34 H34B 0.9800
C34 H34C 0.9800
C35 H35A 0.9800
C35 H35B 0.9800
C35 H35C 0.9800
C36 N4 1.459(3)
C36 C37 1.518(3)
C36 H36A 0.9900
C36 H36B 0.9900
C37 C38 1.521(3)
C37 H37A 0.9900
C37 H37B 0.9900
C38 N3 1.470(2)
C38 H38A 0.9900
C38 H38B 0.9900
N3 C45 1.325(2)
N3 C40 1.478(2)
C40 C41 1.528(3)
C40 H40A 0.9900
C40 H40B 0.9900
C41 C42 1.522(3)
C41 H41A 0.9900
C41 H41B 0.9900
C42 C43 1.524(3)
C42 H42A 0.9900
C42 H42B 0.9900
C43 C44 1.541(3)
C43 H43A 0.9900
C43 H43B 0.9900
C44 C45 1.501(3)
C44 H44A 0.9900
C44 H44B 0.9900
C45 N4 1.309(3)
N4 H4N 0.84(3)
B4 O13 1.358(3)
B4 O14 1.360(3)
B4 O12 1.368(3)
O12 H12O 0.91(4)
O13 H13O 0.91(3)
O14 H14O 0.82(4)

loop_
_geom_hbond_atom_site_label_D
_geom_hbond_atom_site_label_H
_geom_hbond_atom_site_label_A
_geom_hbond_distance_DH
_geom_hbond_distance_HA
_geom_hbond_distance_DA
_geom_hbond_angle_DHA
_geom_hbond_site_symmetry_A
N2 H2N O4 0.90(3) 1.81(3) 2.7076(19) 175(2) 2_575
O5 H5O O1 0.81(3) 1.85(3) 2.6523(18) 172(3) 1_655
O6 H6O O3 0.83(3) 1.96(3) 2.7743(18) 167(3) 1_655
O7 H7O O2 0.80(3) 1.98(3) 2.7811(19) 177(3) .
N4 H4N O10 0.84(3) 1.85(3) 2.6909(19) 176(3) .
O12 H12O O11 0.91(4) 1.89(4) 2.780(2) 169(3) .
O13 H13O O9 0.91(3) 1.72(3) 2.6272(17) 175(3) .
O14 H14O O8 0.82(4) 2.01(4) 2.825(2) 177(3) 1_455

loop_
_geom_torsion_atom_site_label_1
_geom_torsion_atom_site_label_2
_geom_torsion_atom_site_label_3
_geom_torsion_atom_site_label_4
_geom_torsion
O2 B1 O1 C1 15.59(17)
O3 B1 O1 C1 140.32(14)
O4 B1 O1 C1 -104.16(16)
O1 B1 O2 C2 7.35(17)
O3 B1 O2 C2 -112.00(16)
O4 B1 O2 C2 131.29(14)
O2 B1 O3 C3 -106.85(16)
O1 B1 O3 C3 136.05(14)
O4 B1 O3 C3 12.95(18)
O2 B1 O4 C4 136.89(14)
O1 B1 O4 C4 -106.09(16)
O3 B1 O4 C4 12.18(18)
B1 O1 C1 C5 89.43(16)
B1 O1 C1 C6 -151.50(14)
B1 O1 C1 C2 -29.84(16)
B1 O2 C2 C7 -146.22(15)
B1 O2 C2 C8 94.02(16)
B1 O2 C2 C1 -24.72(16)
O1 C1 C2 O2 32.72(15)
C5 C1 C2 O2 -83.60(16)
C6 C1 C2 O2 150.12(14)
O1 C1 C2 C7 150.23(14)
C5 C1 C2 C7 33.9(2)
C6 C1 C2 C7 -92.37(18)
O1 C1 C2 C8 -83.58(16)
C5 C1 C2 C8 160.09(15)
C6 C1 C2 C8 33.8(2)
B1 O3 C3 C10 -152.29(16)
B1 O3 C3 C9 87.90(16)
B1 O3 C3 C4 -30.67(17)
B1 O4 C4 C11 -151.54(15)
B1 O4 C4 C12 89.16(16)
B1 O4 C4 C3 -30.02(17)
O3 C3 C4 O4 36.58(16)
C10 C3 C4 O4 154.25(15)
C9 C3 C4 O4 -79.66(17)
O3 C3 C4 C11 154.09(15)
C10 C3 C4 C11 -88.24(19)
C9 C3 C4 C11 37.8(2)
O3 C3 C4 C12 -79.15(17)
C10 C3 C4 C12 38.5(2)
C9 C3 C4 C12 164.61(15)
N2 C13 C14 C15 53.78(19)
C13 C14 C15 N1 -47.1(2)
C14 C15 N1 C22 17.7(2)
C14 C15 N1 C17 -165.58(15)
C22 N1 C17 C18 -75.0(2)
C15 N1 C17 C18 108.30(19)
N1 C17 C18 C19 77.7(2)
C17 C18 C19 C20 -56.4(2)
C18 C19 C20 C21 60.6(2)
C19 C20 C21 C22 -80.8(2)
C15 N1 C22 N2 5.9(3)
C17 N1 C22 N2 -170.61(16)
C15 N1 C22 C21 -172.35(16)
C17 N1 C22 C21 11.1(2)
C20 C21 C22 N2 -118.59(17)
C20 C21 C22 N1 59.8(2)
N1 C22 N2 C13 2.9(3)
C21 C22 N2 C13 -178.77(15)
C14 C13 N2 C22 -33.6(2)
O9 B3 O8 C24 -10.14(17)
O11 B3 O8 C24 110.04(17)
O10 B3 O8 C24 -132.90(15)
O8 B3 O9 C25 -12.88(17)
O11 B3 O9 C25 -138.42(14)
O10 B3 O9 C25 106.41(16)
O8 B3 O10 C26 -137.58(15)
O9 B3 O10 C26 105.86(16)
O11 B3 O10 C26 -12.32(19)
O8 B3 O11 C27 103.9(3)
O9 B3 O11 C27 -138.2(3)
O10 B3 O11 C27 -16.2(3)
B3 O8 C24 C29 149.11(16)
B3 O8 C24 C28 -91.73(17)
B3 O8 C24 C25 26.89(17)
B3 O9 C25 C31 -90.52(17)
B3 O9 C25 C30 150.55(15)
B3 O9 C25 C24 28.58(17)
O8 C24 C25 O9 -33.35(17)
C29 C24 C25 O9 -151.05(16)
C28 C24 C25 O9 82.90(17)
O8 C24 C25 C31 82.76(17)
C29 C24 C25 C31 -34.9(2)
C28 C24 C25 C31 -160.99(16)
O8 C24 C25 C30 -151.01(14)
C29 C24 C25 C30 91.3(2)
C28 C24 C25 C30 -34.8(2)
B3 O10 C26 C32 -88.56(18)
B3 O10 C26 C33 152.34(16)
B3 O10 C26 C27 33.4(3)
B3 O11 C27 C34 156.4(3)
B3 O11 C27 C35 -84.3(3)
B3 O11 C27 C26 36.4(4)
O10 C26 C27 O11 -42.1(4)
C32 C26 C27 O11 74.0(4)
C33 C26 C27 O11 -158.1(3)
O10 C26 C27 C34 -157.9(3)
C32 C26 C27 C34 -41.8(4)
C33 C26 C27 C34 86.1(4)
O10 C26 C27 C35 76.2(3)
C32 C26 C27 C35 -167.7(2)
C33 C26 C27 C35 -39.8(3)
N4 C36 C37 C38 50.5(2)
C36 C37 C38 N3 -51.7(2)
C37 C38 N3 C45 26.5(2)
C37 C38 N3 C40 -156.50(16)
C45 N3 C40 C41 65.2(2)
C38 N3 C40 C41 -111.72(18)
N3 C40 C41 C42 -80.0(2)
C40 C41 C42 C43 60.4(2)
C41 C42 C43 C44 -60.0(2)
C42 C43 C44 C45 80.6(2)
C38 N3 C45 N4 0.9(3)
C40 N3 C45 N4 -175.93(16)
C38 N3 C45 C44 179.53(16)
C40 N3 C45 C44 2.7(3)
C43 C44 C45 N4 109.26(18)
C43 C44 C45 N3 -69.5(2)
N3 C45 N4 C36 -1.2(3)
C44 C45 N4 C36 -179.88(17)
C37 C36 N4 C45 -25.7(3)
